data_4131200
loop_
_publ_author_name
'Clarke, Harriet J.'
'Howe, Ethan N. W.'
'Wu, Xin'
'Sommer, Fabian'
'Yano, Masafumi'
'Light, Mark E.'
'Kubik, Stefan'
'Gale, Philip A.'

_publ_section_title
;
 Transmembrane Fluoride Transport: Direct Measurement and Selectivity
 Studies.
;
_journal_issue 50
_journal_name_full 'Journal of the American Chemical Society'
_journal_page_first 16515
_journal_page_last 16522
_journal_paper_doi 10.1021/jacs.6b10694
_journal_volume 138
_journal_year 2016
_chemical_formula_moiety 'F, C37 H46 N10, C16 H36 N'
_chemical_formula_sum 'C53 H82 F N11'
_chemical_formula_weight 892.29
_space_group_crystal_system monoclinic
_space_group_IT_number 14
_space_group_name_Hall '-P 2yn'
_space_group_name_H-M_alt 'P 1 21/n 1'
_atom_sites_solution_hydrogens mixed
_atom_sites_solution_primary direct
_audit_creation_date 2016-07-29
_audit_creation_method
;
Olex2 1.2
(compiled 2016.02.19 svn.r3266 for OlexSys, GUI svn.r5155)
;
_cell_angle_alpha 90
_cell_angle_beta 109.545(5)
_cell_angle_gamma 90
_cell_formula_units_Z 4
_cell_length_a 13.5283(7)
_cell_length_b 22.8407(8)
_cell_length_c 18.0121(8)
_cell_measurement_reflns_used 12452
_cell_measurement_temperature 100(2)
_cell_measurement_theta_max 32.0910
_cell_measurement_theta_min 2.2520
_cell_volume 5245.0(4)
_computing_cell_refinement
'CrysAlisPro, Agilent Technologies, Version 1.171.37.35 (release 13-08-2014 CrysAlis171 .NET) (compiled Aug 13 2014,18:06:01)'
_computing_data_collection 'CrystalClear-SM Expert 3.1 b27 (Rigaku, 2013)'
_computing_data_reduction
'CrysAlisPro, Agilent Technologies, Version 1.171.37.35 (release 13-08-2014 CrysAlis171 .NET) (compiled Aug 13 2014,18:06:01)'
_computing_molecular_graphics 'Olex2 (Dolomanov et al., 2009)'
_computing_publication_material 'Olex2 (Dolomanov et al., 2009)'
_computing_structure_refinement 'ShelXL (Sheldrick, 2015)'
_computing_structure_solution 'ShelXT (Sheldrick, 2015)'
_diffrn_ambient_temperature 100(2)
_diffrn_detector 'CCD area detector'
_diffrn_detector_area_resol_mean 28.5714
_diffrn_detector_type 'Rigaku HG Saturn724+ (2x2 bin mode)'
_diffrn_measured_fraction_theta_full 0.999
_diffrn_measured_fraction_theta_max 0.999
_diffrn_measurement_details
;
#__ type_ start__ end____ width___ exp.time_
  1 omega -113.00   67.00   1.0000   15.0000
omega____ theta____ kappa____ phi______ frames
    -      -23.0000    0.0000   60.0000 180

#__ type_ start__ end____ width___ exp.time_
  2 omega  -29.00    7.00   1.0000   15.0000
omega____ theta____ kappa____ phi______ frames
    -      -23.0000   72.0000  -30.0000 36

#__ type_ start__ end____ width___ exp.time_
  3 omega  -31.00   40.00   1.0000   15.0000
omega____ theta____ kappa____ phi______ frames
    -      -23.0000   72.0000 -180.0000 71

#__ type_ start__ end____ width___ exp.time_
  4 omega  -97.00   55.00   1.0000   15.0000
omega____ theta____ kappa____ phi______ frames
    -      -23.0000    0.0000   90.0000 152
;
_diffrn_measurement_device 'four-circle \k diffractometer'
_diffrn_measurement_device_type 'dtrek-CrysAlisPro-abstract goniometer imported rigaku-d*trek images'
_diffrn_measurement_method 'profile data from \w-scans'
_diffrn_measurement_specimen_support 'MiTeGen MicroMesh'
_diffrn_orient_matrix_UB_11 -0.0351283000
_diffrn_orient_matrix_UB_12 -0.0200203000
_diffrn_orient_matrix_UB_13 -0.0258258000
_diffrn_orient_matrix_UB_21 0.0306764000
_diffrn_orient_matrix_UB_22 0.0005599000
_diffrn_orient_matrix_UB_23 -0.0251478000
_diffrn_orient_matrix_UB_31 0.0303317000
_diffrn_orient_matrix_UB_32 -0.0237194000
_diffrn_orient_matrix_UB_33 0.0211655000
_diffrn_radiation_collimation 0.3
_diffrn_radiation_monochromator 'Confocal mirrors, HF Varimax'
_diffrn_radiation_probe x-ray
_diffrn_radiation_type MoK\a
_diffrn_radiation_wavelength 0.71073
_diffrn_reflns_av_R_equivalents 0.0976
_diffrn_reflns_av_unetI/netI 0.1159
_diffrn_reflns_Laue_measured_fraction_full 0.999
_diffrn_reflns_Laue_measured_fraction_max 0.999
_diffrn_reflns_limit_h_max 17
_diffrn_reflns_limit_h_min -18
_diffrn_reflns_limit_k_max 28
_diffrn_reflns_limit_k_min -30
_diffrn_reflns_limit_l_max 24
_diffrn_reflns_limit_l_min -24
_diffrn_reflns_number 55028
_diffrn_reflns_point_group_measured_fraction_full 0.999
_diffrn_reflns_point_group_measured_fraction_max 0.999
_diffrn_reflns_theta_full 26.000
_diffrn_reflns_theta_max 28.699
_diffrn_reflns_theta_min 2.932
_diffrn_source 'Rotating Anode'
_diffrn_source_current 55.0
_diffrn_source_power 2.475
_diffrn_source_target Mo
_diffrn_source_type 'Rotating Anode'
_diffrn_source_voltage 45.0
_exptl_absorpt_coefficient_mu 0.071
_exptl_absorpt_correction_T_max 1.00000
_exptl_absorpt_correction_T_min 0.84874
_exptl_absorpt_correction_type multi-scan
_exptl_absorpt_process_details
'Jacobson, R. (1998). REQAB. Private communication to the Rigaku Corporation, Tokyo, Japan.'
_exptl_crystal_density_diffrn 1.130
_exptl_crystal_description
;
;
_exptl_crystal_F_000 1944
_refine_diff_density_max 1.618
_refine_diff_density_min -0.370
_refine_diff_density_rms 0.066
_refine_ls_extinction_method none
_refine_ls_goodness_of_fit_ref 1.018
_refine_ls_hydrogen_treatment mixed
_refine_ls_matrix_type full
_refine_ls_number_parameters 636
_refine_ls_number_reflns 13538
_refine_ls_number_restraints 535
_refine_ls_restrained_S_all 1.005
_refine_ls_R_factor_all 0.1702
_refine_ls_R_factor_gt 0.0869
_refine_ls_shift/su_max 0.000
_refine_ls_shift/su_mean 0.000
_refine_ls_structure_factor_coef Fsqd
_refine_ls_weighting_details 'w=1/[\s^2^(Fo^2^)+(0.1022P)^2^+3.4727P] where P=(Fo^2^+2Fc^2^)/3'
_refine_ls_weighting_scheme calc
_refine_ls_wR_factor_gt 0.1979
_refine_ls_wR_factor_ref 0.2378
_reflns_Friedel_coverage 0.000
_reflns_number_gt 7248
_reflns_number_total 13538
_reflns_threshold_expression 'I > 2\s(I)'
_cod_data_source_file ja6b10694_si_004.cif
_cod_data_source_block 2016sot0005_r_100k
_cod_database_code 4131200
_shelx_space_group_comment
;
The symmetry employed for this shelxl refinement is uniquely defined
by the following loop, which should always be used as a source of
symmetry information in preference to the above space-group names.
They are only intended as comments.
;
_diffrn_measurement_device_type2 'Rigaku AFC12 (Right)'
_reflns_odcompleteness_completeness 91.97
_reflns_odcompleteness_iscentric 1
_reflns_odcompleteness_theta 32.28
_olex2_refinement_description
;
1. Others
 Fixed Uiso: H1(0.021) H4(0.023) H3(0.027) H2(0.029) H37A(0.027) H37B(0.027)
 H34(0.029) H17(0.034) H11(0.029) H18(0.035) H12(0.03) H36A(0.032) H36B(0.032)
 H25(0.04) H15A(0.044) H15B(0.044) H15C(0.044) H31A(0.033) H31B(0.033)
 H24(0.038) H32A(0.032) H32B(0.032) H30(0.038) H33A(0.03) H33B(0.03) H5(0.039)
 H22A(0.044) H22B(0.044) H22C(0.044) H27A(0.036) H27B(0.036) H8A(0.045)
 H8B(0.045) H8C(0.045) H4A(0.041) H40A(0.042) H40B(0.042) H28A(0.04) H28B(0.04)
 H21A(0.053) H21B(0.053) H21C(0.053) H9A(0.051) H9B(0.051) H9C(0.051)
 H1A(0.061) H1B(0.061) H1C(0.061) H39A(0.048) H39B(0.048) H48A(0.049)
 H48B(0.049) H38A(0.072) H38B(0.072) H38C(0.072) H44A(0.058) H44B(0.058)
 H43A(0.067) H43B(0.067) H47A(0.067) H47B(0.067) H54A(0.071) H54B(0.071)
 H54C(0.071) H54D(0.071) H42A(0.104) H42B(0.104) H42C(0.104) H53A(0.056)
 H53B(0.056) H46A(0.109) H46B(0.109) H46C(0.109) H52A(0.098) H52B(0.098)
 H52C(0.098) H51A(0.056) H51B(0.056) H50A(0.098) H50B(0.098) H50C(0.098)
 Fixed X: H1(0.6525) H4(0.5878) H3(0.7102) H2(0.7749) H37A(0.6119)
 H37B(0.5216) H34(0.7783) H17(0.4015) H11(0.3253) H18(0.5397) H12(0.2834)
 H36A(0.5336) H36B(0.5711) H25(0.8327) H15A(0.3137) H15B(0.339) H15C(0.379)
 H31A(0.9704) H31B(1.091) H24(0.7826) H32A(1.0906) H32B(0.9809) H30(0.9222)
 H33A(0.9745) H33B(1.0047) H5(0.5701) H22A(0.8154) H22B(0.8935) H22C(0.8145)
 H27A(0.9373) H27B(0.8786) H8A(0.5864) H8B(0.6697) H8C(0.6694) H4A(0.7139)
 H40A(0.7618) H40B(0.6683) H28A(1.0031) H28B(1.0724) H21A(0.7368) H21B(0.8195)
 H21C(0.6996) H9A(0.4356) H9B(0.5267) H9C(0.4428) H1A(0.955) H1B(0.9096)
 H1C(0.8448) H39A(0.569) H39B(0.6631) H48A(0.9973) H48B(0.9297) H38A(0.5383)
 H38B(0.5545) H38C(0.6456) H44A(0.9394) H44B(1.0169) H43A(0.9103) H43B(0.9673)
 H47A(1.1237) H47B(1.0523) H54A(0.6321) H54B(0.7157) H54C(0.6484) H54D(0.7246)
 H42A(1.1289) H42B(1.0732) H42C(1.0762) H53A(0.6344) H53B(0.7279) H46A(1.0815)
 H46B(1.1899) H46C(1.1469) H52A(0.5258) H52B(0.6191) H52C(0.5678) H51A(0.5539)
 H51B(0.5992) H50A(0.7355) H50B(0.6322) H50C(0.7035)
 Fixed Y: H1(0.2496) H4(0.3434) H3(0.3331) H2(0.2433) H37A(0.3287)
 H37B(0.3628) H34(0.2327) H17(0.1661) H11(0.3875) H18(0.0925) H12(0.3283)
 H36A(0.3092) H36B(0.2532) H25(0.1419) H15A(0.2627) H15B(0.3211) H15C(0.2612)
 H31A(0.3606) H31B(0.3608) H24(0.0791) H32A(0.2644) H32B(0.2539) H30(0.2917)
 H33A(0.2564) H33B(0.3229) H5(0.381) H22A(0.2142) H22B(0.1623) H22C(0.1595)
 H27A(0.3398) H27B(0.3199) H8A(0.4751) H8B(0.4709) H8C(0.4245) H4A(0.31)
 H40A(0.5044) H40B(0.4809) H28A(0.2326) H28B(0.2803) H21A(0.0673) H21B(0.0629)
 H21C(0.0565) H9A(0.426) H9B(0.4721) H9C(0.4757) H1A(0.2303) H1B(0.2874)
 H1C(0.2291) H39A(0.5638) H39B(0.5899) H48A(0.5737) H48B(0.5566) H38A(0.5491)
 H38B(0.4878) H38C(0.5162) H44A(0.5041) H44B(0.5411) H43A(0.5818) H43B(0.6254)
 H47A(0.503) H47B(0.4758) H54A(0.4919) H54B(0.4965) H54C(0.5042) H54D(0.4881)
 H42A(0.5817) H42B(0.5358) H42C(0.6019) H53A(0.3878) H53B(0.3891) H46A(0.5553)
 H46B(0.5292) H46C(0.586) H52A(0.4301) H52B(0.4255) H52C(0.3685) H51A(0.4407)
 H51B(0.3994) H50A(0.3711) H50B(0.3625) H50C(0.4173)
 Fixed Z: H1(0.3494) H4(0.283) H3(0.2157) H2(0.2855) H37A(0.4085) H37B(0.4259)
 H34(0.5712) H17(0.3522) H11(0.1201) H18(0.3514) H12(0.2234) H36A(0.532)
 H36B(0.4987) H25(0.1307) H15A(0.3338) H15B(0.3822) H15C(0.4239) H31A(0.5387)
 H31B(0.5864) H24(0.226) H32A(0.6175) H32B(0.5529) H30(0.4011) H33A(0.6843)
 H33B(0.6882) H5(-0.0025) H22A(0.4218) H22B(0.4275) H22C(0.4743) H27A(0.2046)
 H27B(0.2618) H8A(0.2365) H8B(0.1937) H8C(0.2578) H4A(0.0013) H40A(0.5446)
 H40B(0.5694) H28A(0.2803) H28B(0.2585) H21A(0.4176) H21B(0.3741) H21C(0.3264)
 H9A(0.045) H9B(0.0643) H9C(0.1066) H1A(0.1252) H1B(0.0777) H1C(0.0589)
 H39A(0.5154) H39B(0.4938) H48A(0.6885) H48B(0.6018) H38A(0.3824) H38B(0.424)
 H38C(0.4009) H44A(0.861) H44B(0.8315) H43A(0.9323) H43B(0.8928) H47A(0.6915)
 H47B(0.6119) H54A(0.7263) H54B(0.8118) H54C(0.7338) H54D(0.8172) H42A(0.9605)
 H42B(0.9978) H42C(1.0216) H53A(0.7336) H53B(0.8136) H46A(0.5436) H46B(0.5953)
 H46C(0.6226) H52A(0.7983) H52B(0.8781) H52C(0.833) H51A(0.7752) H51B(0.7241)
 H50A(0.8343) H50B(0.8543) H50C(0.8864)
;
_shelx_shelxl_version_number 2014/7
_olex2_submission_special_instructions 'No special instructions were received'

loop_
_space_group_symop_operation_xyz
'x, y, z'
'-x+1/2, y+1/2, -z+1/2'
'-x, -y, -z'
'x-1/2, -y-1/2, z-1/2'

loop_
_atom_site_label
_atom_site_type_symbol
_atom_site_fract_x
_atom_site_fract_y
_atom_site_fract_z
_atom_site_U_iso_or_equiv
_atom_site_adp_type
_atom_site_occupancy
_atom_site_site_symmetry_order
_atom_site_calc_flag
_atom_site_refinement_flags_posn
_atom_site_refinement_flags_adp
_atom_site_refinement_flags_occupancy
_atom_site_disorder_assembly
_atom_site_disorder_group
F1 F 0.72984(12) 0.31219(6) 0.32401(9) 0.0198(3) Uani 1 1 d . U . . .
N1 N 0.61048(17) 0.22154(9) 0.35018(13) 0.0177(5) Uani 1 1 d . U . . .
H1 H 0.6525 0.2496 0.3494 0.021 Uiso 1 1 calc R . . . .
N4 N 0.52185(18) 0.34675(10) 0.25724(13) 0.0191(5) Uani 1 1 d . U . . .
H4 H 0.5878 0.3434 0.2830 0.023 Uiso 1 1 calc R . . . .
N7 N 0.85757(18) 0.30703(10) 0.61710(13) 0.0220(5) Uani 1 1 d . U . . .
N3 N 0.69441(18) 0.33598(10) 0.16542(13) 0.0224(5) Uani 1 1 d . U . . .
H3 H 0.7102 0.3331 0.2157 0.027 Uiso 1 1 calc R . . . .
N2 N 0.78272(18) 0.21244(11) 0.26077(14) 0.0239(5) Uani 1 1 d . U . . .
H2 H 0.7749 0.2433 0.2855 0.029 Uiso 1 1 calc R . . . .
N8 N 1.05713(19) 0.32623(11) 0.47835(14) 0.0269(6) Uani 1 1 d . U . . .
N9 N 1.15075(18) 0.33722(11) 0.47189(15) 0.0265(6) Uani 1 1 d . U . . .
N10 N 1.14602(19) 0.32012(11) 0.40066(15) 0.0276(6) Uani 1 1 d . U . . .
N5 N 0.7239(2) 0.36381(11) 0.57735(17) 0.0347(7) Uani 1 1 d . U . . .
N6 N 0.8266(2) 0.36263(11) 0.61567(17) 0.0347(7) Uani 1 1 d . U . . .
N11 N 0.8258(2) 0.51802(11) 0.70666(16) 0.0342(6) Uani 1 1 d . U . . .
C16 C 0.5102(2) 0.22890(12) 0.35079(16) 0.0195(6) Uani 1 1 d . U . . .
C13 C 0.4437(2) 0.32332(12) 0.28062(16) 0.0196(6) Uani 1 1 d . U . . .
C14 C 0.4669(2) 0.28942(13) 0.35659(16) 0.0215(6) Uani 1 1 d . U . . .
C35 C 0.6910(2) 0.30847(13) 0.55351(16) 0.0238(6) Uani 1 1 d . U . . .
C19 C 0.6344(2) 0.16303(12) 0.35105(16) 0.0223(6) Uani 1 1 d . U . . .
C10 C 0.4810(2) 0.37633(11) 0.18709(16) 0.0205(6) Uani 1 1 d . U . . .
C37 C 0.5492(2) 0.32407(12) 0.42275(16) 0.0222(6) Uani 1 1 d . U . . .
H37A H 0.6119 0.3287 0.4085 0.027 Uiso 1 1 calc R . . . .
H37B H 0.5216 0.3628 0.4259 0.027 Uiso 1 1 calc R . . . .
C34 C 0.7767(2) 0.27285(12) 0.57893(17) 0.0239(6) Uani 1 1 d . U . . .
H34 H 0.7783 0.2327 0.5712 0.029 Uiso 1 1 calc R . . . .
C23 C 0.7675(2) 0.15603(13) 0.28171(17) 0.0247(6) Uani 1 1 d . U . . .
C26 C 0.8122(2) 0.21245(14) 0.19475(16) 0.0253(6) Uani 1 1 d . U . . .
C17 C 0.4685(2) 0.17444(13) 0.35161(18) 0.0284(7) Uani 1 1 d . U . . .
H17 H 0.4015 0.1661 0.3522 0.034 Uiso 1 1 calc R . . . .
C6 C 0.6149(2) 0.37034(13) 0.11784(16) 0.0235(6) Uani 1 1 d . U . . .
C11 C 0.3738(2) 0.37163(12) 0.16523(17) 0.0239(6) Uani 1 1 d . U . . .
H11 H 0.3253 0.3875 0.1201 0.029 Uiso 1 1 calc R . . . .
C18 C 0.5467(2) 0.13302(13) 0.35134(18) 0.0291(7) Uani 1 1 d . U . . .
H18 H 0.5397 0.0925 0.3514 0.035 Uiso 1 1 calc R . . . .
C12 C 0.3501(2) 0.33831(13) 0.22353(17) 0.0254(6) Uani 1 1 d . U . . .
H12 H 0.2834 0.3283 0.2234 0.030 Uiso 1 1 calc R . . . .
C7 C 0.5507(2) 0.41001(12) 0.15169(16) 0.0237(6) Uani 1 1 d . U . . .
C20 C 0.7425(2) 0.14262(12) 0.35544(17) 0.0250(6) Uani 1 1 d . U . . .
C36 C 0.5800(2) 0.29522(14) 0.50483(17) 0.0265(6) Uani 1 1 d . U . . .
H36A H 0.5336 0.3092 0.5320 0.032 Uiso 1 1 calc R . . . .
H36B H 0.5711 0.2532 0.4987 0.032 Uiso 1 1 calc R . . . .
C25 C 0.8151(2) 0.15523(15) 0.17352(19) 0.0331(7) Uani 1 1 d . U . . .
H25 H 0.8327 0.1419 0.1307 0.040 Uiso 1 1 calc R . . . .
C29 C 1.0502(2) 0.29715(14) 0.36308(18) 0.0283(7) Uani 1 1 d . U . . .
C15 C 0.3651(2) 0.28301(15) 0.37595(18) 0.0296(7) Uani 1 1 d . U . . .
H15A H 0.3137 0.2627 0.3338 0.044 Uiso 1 1 calc GR . . . .
H15B H 0.3390 0.3211 0.3822 0.044 Uiso 1 1 calc GR . . . .
H15C H 0.3790 0.2612 0.4239 0.044 Uiso 1 1 calc GR . . . .
C31 C 1.0344(2) 0.33785(13) 0.55101(17) 0.0272(7) Uani 1 1 d . U . . .
H31A H 0.9704 0.3606 0.5387 0.033 Uiso 1 1 calc R . . . .
H31B H 1.0910 0.3608 0.5864 0.033 Uiso 1 1 calc R . . . .
C24 C 0.7871(2) 0.11974(14) 0.22719(18) 0.0314(7) Uani 1 1 d . U . . .
H24 H 0.7826 0.0791 0.2260 0.038 Uiso 1 1 calc R . . . .
C32 C 1.0220(2) 0.28157(13) 0.59198(18) 0.0267(7) Uani 1 1 d . U . . .
H32A H 1.0906 0.2644 0.6175 0.032 Uiso 1 1 calc R . . . .
H32B H 0.9809 0.2539 0.5529 0.032 Uiso 1 1 calc R . . . .
C3 C 0.7453(2) 0.30685(14) 0.12192(17) 0.0277(7) Uani 1 1 d . U . . .
C30 C 0.9919(2) 0.30236(15) 0.41175(18) 0.0315(7) Uani 1 1 d . U . . .
H30 H 0.9222 0.2917 0.4011 0.038 Uiso 1 1 calc R . . . .
C33 C 0.9687(2) 0.29163(13) 0.65306(17) 0.0253(6) Uani 1 1 d . U . . .
H33A H 0.9745 0.2564 0.6843 0.030 Uiso 1 1 calc R . . . .
H33B H 1.0047 0.3229 0.6882 0.030 Uiso 1 1 calc R . . . .
C5 C 0.6153(3) 0.36296(15) 0.04233(17) 0.0324(7) Uani 1 1 d . U . . .
H5 H 0.5701 0.3810 -0.0025 0.039 Uiso 1 1 calc R . . . .
C2 C 0.8399(2) 0.26843(15) 0.16101(17) 0.0293(7) Uani 1 1 d . U . . .
C22 C 0.8241(2) 0.17247(13) 0.42645(17) 0.0294(7) Uani 1 1 d . U . . .
H22A H 0.8154 0.2142 0.4218 0.044 Uiso 1 1 calc GR . . . .
H22B H 0.8935 0.1623 0.4275 0.044 Uiso 1 1 calc GR . . . .
H22C H 0.8145 0.1595 0.4743 0.044 Uiso 1 1 calc GR . . . .
C27 C 0.9165(2) 0.30582(15) 0.22812(18) 0.0297(7) Uani 1 1 d . U . . .
H27A H 0.9373 0.3398 0.2046 0.036 Uiso 1 1 calc R . . . .
H27B H 0.8786 0.3199 0.2618 0.036 Uiso 1 1 calc R . . . .
C8 C 0.6262(3) 0.44881(13) 0.21600(18) 0.0303(7) Uani 1 1 d . U . . .
H8A H 0.5864 0.4751 0.2365 0.045 Uiso 1 1 calc GR . . . .
H8B H 0.6697 0.4709 0.1937 0.045 Uiso 1 1 calc GR . . . .
H8C H 0.6694 0.4245 0.2578 0.045 Uiso 1 1 calc GR . . . .
C4 C 0.6966(2) 0.32298(16) 0.04434(18) 0.0341(8) Uani 1 1 d . U . . .
H4A H 0.7139 0.3100 0.0013 0.041 Uiso 1 1 calc R . . . .
C40 C 0.7038(3) 0.51604(14) 0.5615(2) 0.0351(8) Uani 1 1 d . U . . .
H40A H 0.7618 0.5044 0.5446 0.042 Uiso 1 1 calc R . . . .
H40B H 0.6683 0.4809 0.5694 0.042 Uiso 1 1 calc R . . . .
C28 C 1.0165(2) 0.27434(16) 0.28016(18) 0.0336(7) Uani 1 1 d . U . . .
H28A H 1.0031 0.2326 0.2803 0.040 Uiso 1 1 calc R . . . .
H28B H 1.0724 0.2803 0.2585 0.040 Uiso 1 1 calc R . . . .
C21 C 0.7503(3) 0.07609(13) 0.36971(19) 0.0355(8) Uani 1 1 d . U . . .
H21A H 0.7368 0.0673 0.4176 0.053 Uiso 1 1 calc GR . . . .
H21B H 0.8195 0.0629 0.3741 0.053 Uiso 1 1 calc GR . . . .
H21C H 0.6996 0.0565 0.3264 0.053 Uiso 1 1 calc GR . . . .
C9 C 0.4826(3) 0.44966(13) 0.08574(18) 0.0338(8) Uani 1 1 d . U . . .
H9A H 0.4356 0.4260 0.0450 0.051 Uiso 1 1 calc GR . . . .
H9B H 0.5267 0.4721 0.0643 0.051 Uiso 1 1 calc GR . . . .
H9C H 0.4428 0.4757 0.1066 0.051 Uiso 1 1 calc GR . . . .
C1 C 0.8923(3) 0.25229(18) 0.1000(2) 0.0407(9) Uani 1 1 d . U . . .
H1A H 0.9550 0.2303 0.1252 0.061 Uiso 1 1 calc GR . . . .
H1B H 0.9096 0.2874 0.0777 0.061 Uiso 1 1 calc GR . . . .
H1C H 0.8448 0.2291 0.0589 0.061 Uiso 1 1 calc GR . . . .
C41 C 0.7449(3) 0.54978(14) 0.6381(2) 0.0319(7) Uani 1 1 d . U . . .
C39 C 0.6281(3) 0.55379(15) 0.4988(2) 0.0397(8) Uani 1 1 d . U . . .
H39A H 0.5690 0.5638 0.5154 0.048 Uiso 1 1 calc R . . . .
H39B H 0.6631 0.5899 0.4938 0.048 Uiso 1 1 calc R . . . .
C49 C 0.9182(3) 0.49614(15) 0.6830(2) 0.0362(8) Uani 1 1 d . U . . .
C55 C 0.7784(4) 0.46402(16) 0.7309(2) 0.0404(9) Uani 1 1 d . U . . .
C48 C 0.9757(3) 0.54140(15) 0.6517(2) 0.0406(8) Uani 1 1 d . U . . .
H48A H 0.9973 0.5737 0.6885 0.049 Uiso 1 1 calc R . . . .
H48B H 0.9297 0.5566 0.6018 0.049 Uiso 1 1 calc R . . . .
C45 C 0.8622(3) 0.56232(16) 0.7734(2) 0.0408(9) Uani 1 1 d . U . . .
C38 C 0.5880(3) 0.52399(17) 0.4193(2) 0.0477(9) Uani 1 1 d . U . . .
H38A H 0.5383 0.5491 0.3824 0.072 Uiso 1 1 calc GR . . . .
H38B H 0.5545 0.4878 0.4240 0.072 Uiso 1 1 calc GR . . . .
H38C H 0.6456 0.5162 0.4009 0.072 Uiso 1 1 calc GR . . . .
C44 C 0.9533(3) 0.54293(17) 0.8449(2) 0.0481(10) Uani 1 1 d . U . . .
H44A H 0.9394 0.5041 0.8610 0.058 Uiso 1 1 calc R . . . .
H44B H 1.0169 0.5411 0.8315 0.058 Uiso 1 1 calc R . . . .
C43 C 0.9682(3) 0.58571(19) 0.9123(2) 0.0556(11) Uani 1 1 d . U . . .
H43A H 0.9103 0.5818 0.9323 0.067 Uiso 1 1 calc R . . . .
H43B H 0.9673 0.6254 0.8928 0.067 Uiso 1 1 calc R . . . .
C47 C 1.0738(3) 0.5124(2) 0.6401(3) 0.0562(11) Uani 1 1 d . U . . .
H47A H 1.1237 0.5030 0.6915 0.067 Uiso 1 1 calc R . . . .
H47B H 1.0523 0.4758 0.6119 0.067 Uiso 1 1 calc R . . . .
C54 C 0.6920(4) 0.47300(17) 0.7643(3) 0.0590(12) Uani 1 1 d D U . . .
H54A H 0.6321 0.4919 0.7263 0.071 Uiso 0.650(6) 1 calc R . P A 1
H54B H 0.7157 0.4965 0.8118 0.071 Uiso 0.650(6) 1 calc R . P A 1
H54C H 0.6484 0.5042 0.7338 0.071 Uiso 0.350(6) 1 calc R . P A 2
H54D H 0.7246 0.4881 0.8172 0.071 Uiso 0.350(6) 1 calc R . P A 2
C42 C 1.0712(4) 0.5753(2) 0.9792(2) 0.0696(13) Uani 1 1 d . U . . .
H42A H 1.1289 0.5817 0.9605 0.104 Uiso 1 1 calc GR . . . .
H42B H 1.0732 0.5358 0.9978 0.104 Uiso 1 1 calc GR . . . .
H42C H 1.0762 0.6019 1.0216 0.104 Uiso 1 1 calc GR . . . .
C53 C 0.6641(5) 0.4090(3) 0.7827(4) 0.0468(15) Uani 0.650(6) 1 d D U P A 1
H53A H 0.6344 0.3878 0.7336 0.056 Uiso 0.650(6) 1 calc R . P A 1
H53B H 0.7279 0.3891 0.8136 0.056 Uiso 0.650(6) 1 calc R . P A 1
C46 C 1.1279(4) 0.5490(2) 0.5965(3) 0.0727(14) Uani 1 1 d . U . . .
H46A H 1.0815 0.5553 0.5436 0.109 Uiso 1 1 calc GR . . . .
H46B H 1.1899 0.5292 0.5953 0.109 Uiso 1 1 calc GR . . . .
H46C H 1.1469 0.5860 0.6226 0.109 Uiso 1 1 calc GR . . . .
C52 C 0.5872(5) 0.4082(3) 0.8271(4) 0.0657(17) Uani 0.650(6) 1 d D U P A 1
H52A H 0.5258 0.4301 0.7983 0.098 Uiso 0.650(6) 1 calc GR . P A 1
H52B H 0.6191 0.4255 0.8781 0.098 Uiso 0.650(6) 1 calc GR . P A 1
H52C H 0.5678 0.3685 0.8330 0.098 Uiso 0.650(6) 1 calc GR . P A 1
H41A H 0.691(2) 0.5608(12) 0.6603(17) 0.017(7) Uiso 1 1 d . . . . .
H55A H 0.748(3) 0.4420(16) 0.687(2) 0.047(11) Uiso 1 1 d . . . . .
H41B H 0.777(2) 0.5875(15) 0.6286(19) 0.032(9) Uiso 1 1 d . . . . .
H49A H 0.960(3) 0.4799(15) 0.730(2) 0.040(10) Uiso 1 1 d . . . . .
H49B H 0.884(2) 0.4644(15) 0.644(2) 0.032(9) Uiso 1 1 d . . . . .
H45A H 0.802(3) 0.5716(14) 0.791(2) 0.033(9) Uiso 1 1 d . . . . .
H45B H 0.881(3) 0.5994(17) 0.751(2) 0.050(11) Uiso 1 1 d . . . . .
H55B H 0.834(4) 0.4392(19) 0.767(3) 0.075(14) Uiso 1 1 d . . . . .
C51 C 0.6177(9) 0.4244(6) 0.7702(8) 0.0468(15) Uani 0.350(6) 1 d D U P A 2
H51A H 0.5539 0.4407 0.7752 0.056 Uiso 0.350(6) 1 calc R . P A 2
H51B H 0.5992 0.3994 0.7241 0.056 Uiso 0.350(6) 1 calc R . P A 2
C50 C 0.6776(10) 0.3908(6) 0.8428(8) 0.0657(17) Uani 0.350(6) 1 d D U P A 2
H50A H 0.7355 0.3711 0.8343 0.098 Uiso 0.350(6) 1 calc GR . P A 2
H50B H 0.6322 0.3625 0.8543 0.098 Uiso 0.350(6) 1 calc GR . P A 2
H50C H 0.7035 0.4173 0.8864 0.098 Uiso 0.350(6) 1 calc GR . P A 2

loop_
_atom_site_aniso_label
_atom_site_aniso_U_11
_atom_site_aniso_U_22
_atom_site_aniso_U_33
_atom_site_aniso_U_23
_atom_site_aniso_U_13
_atom_site_aniso_U_12
F1 0.0216(8) 0.0218(8) 0.0157(8) -0.0021(7) 0.0058(6) -0.0011(6)
N1 0.0211(11) 0.0130(11) 0.0184(11) 0.0018(9) 0.0057(9) -0.0001(9)
N4 0.0196(11) 0.0182(12) 0.0164(11) 0.0029(9) 0.0018(9) 0.0018(9)
N7 0.0293(12) 0.0196(12) 0.0156(11) -0.0019(10) 0.0055(9) 0.0015(10)
N3 0.0263(12) 0.0301(13) 0.0110(10) 0.0003(10) 0.0067(9) -0.0049(10)
N2 0.0254(12) 0.0266(13) 0.0185(11) -0.0063(10) 0.0059(10) 0.0064(10)
N8 0.0240(12) 0.0332(14) 0.0224(12) -0.0043(11) 0.0064(10) -0.0050(11)
N9 0.0193(12) 0.0342(14) 0.0250(13) 0.0018(11) 0.0060(10) -0.0025(11)
N10 0.0242(12) 0.0324(14) 0.0259(13) 0.0019(11) 0.0081(10) -0.0001(11)
N5 0.0324(14) 0.0269(14) 0.0404(16) -0.0088(12) 0.0064(12) 0.0052(11)
N6 0.0344(14) 0.0248(13) 0.0405(16) -0.0094(12) 0.0067(12) 0.0020(11)
N11 0.0510(17) 0.0225(13) 0.0307(14) -0.0034(12) 0.0156(12) 0.0043(12)
C16 0.0209(13) 0.0212(13) 0.0154(13) 0.0022(11) 0.0047(10) -0.0027(11)
C13 0.0207(13) 0.0189(14) 0.0195(13) -0.0016(11) 0.0071(11) 0.0031(11)
C14 0.0187(13) 0.0273(14) 0.0196(13) 0.0022(12) 0.0076(11) 0.0019(11)
C35 0.0307(15) 0.0249(15) 0.0169(13) 0.0002(12) 0.0093(11) 0.0006(12)
C19 0.0326(15) 0.0140(13) 0.0154(13) 0.0015(11) 0.0016(11) 0.0025(11)
C10 0.0277(14) 0.0137(13) 0.0166(13) 0.0015(11) 0.0027(11) 0.0038(11)
C37 0.0265(14) 0.0231(14) 0.0195(13) -0.0005(12) 0.0110(11) 0.0033(12)
C34 0.0331(15) 0.0173(14) 0.0204(14) -0.0001(12) 0.0079(12) -0.0023(12)
C23 0.0236(14) 0.0240(15) 0.0208(13) -0.0029(12) -0.0002(11) 0.0087(12)
C26 0.0202(14) 0.0376(16) 0.0174(13) -0.0091(12) 0.0055(11) 0.0027(12)
C17 0.0289(15) 0.0279(15) 0.0272(16) 0.0020(13) 0.0079(13) -0.0084(12)
C6 0.0257(14) 0.0260(15) 0.0156(13) 0.0030(12) 0.0029(11) -0.0088(12)
C11 0.0279(14) 0.0189(14) 0.0197(14) 0.0019(12) 0.0011(11) 0.0080(12)
C18 0.0417(17) 0.0159(14) 0.0268(16) 0.0008(13) 0.0075(13) -0.0054(12)
C12 0.0204(14) 0.0285(16) 0.0257(15) -0.0016(13) 0.0056(12) 0.0047(12)
C7 0.0311(15) 0.0180(13) 0.0166(13) 0.0041(11) 0.0010(11) -0.0018(11)
C20 0.0318(15) 0.0181(14) 0.0185(13) -0.0022(11) -0.0004(12) 0.0060(12)
C36 0.0298(15) 0.0318(16) 0.0186(14) -0.0007(13) 0.0092(12) -0.0043(13)
C25 0.0307(16) 0.0429(18) 0.0244(15) -0.0122(14) 0.0075(13) 0.0061(14)
C29 0.0230(14) 0.0362(17) 0.0244(14) -0.0021(13) 0.0060(12) -0.0021(13)
C15 0.0244(15) 0.0421(19) 0.0266(15) 0.0014(14) 0.0143(12) 0.0005(13)
C31 0.0293(15) 0.0293(16) 0.0215(14) -0.0041(13) 0.0066(12) -0.0041(13)
C24 0.0353(17) 0.0289(16) 0.0248(15) -0.0098(13) 0.0031(13) 0.0096(13)
C32 0.0273(15) 0.0263(16) 0.0236(15) 0.0004(13) 0.0049(12) 0.0023(12)
C3 0.0293(15) 0.0381(17) 0.0179(13) -0.0053(13) 0.0108(12) -0.0090(13)
C30 0.0216(14) 0.047(2) 0.0257(15) -0.0110(14) 0.0068(12) -0.0099(14)
C33 0.0281(15) 0.0252(15) 0.0198(14) 0.0031(12) 0.0045(12) 0.0012(12)
C5 0.0351(17) 0.0449(19) 0.0149(13) 0.0046(14) 0.0055(12) -0.0106(14)
C2 0.0260(15) 0.0459(18) 0.0182(14) -0.0080(13) 0.0104(12) -0.0029(13)
C22 0.0328(16) 0.0281(16) 0.0203(14) -0.0024(13) -0.0005(12) 0.0091(13)
C27 0.0257(15) 0.0435(19) 0.0211(14) -0.0077(14) 0.0094(12) -0.0058(13)
C8 0.0402(18) 0.0214(15) 0.0218(15) 0.0025(13) 0.0005(13) -0.0079(13)
C4 0.0323(16) 0.056(2) 0.0154(14) -0.0036(14) 0.0101(12) -0.0099(15)
C40 0.0458(19) 0.0262(16) 0.0351(17) 0.0002(14) 0.0160(15) 0.0007(14)
C28 0.0246(15) 0.050(2) 0.0282(16) -0.0086(15) 0.0113(13) -0.0020(14)
C21 0.049(2) 0.0215(15) 0.0273(16) -0.0012(13) 0.0015(15) 0.0118(14)
C9 0.0477(19) 0.0219(15) 0.0221(15) 0.0079(13) -0.0013(14) -0.0036(14)
C1 0.0360(18) 0.063(2) 0.0280(17) -0.0136(17) 0.0174(15) -0.0048(17)
C41 0.0411(18) 0.0228(16) 0.0345(17) 0.0002(14) 0.0161(15) 0.0035(14)
C39 0.047(2) 0.0317(18) 0.0414(19) 0.0078(16) 0.0164(16) -0.0029(15)
C49 0.050(2) 0.0270(17) 0.0312(18) -0.0005(16) 0.0129(16) 0.0111(15)
C55 0.068(2) 0.0278(17) 0.0283(18) -0.0046(16) 0.0204(18) -0.0066(18)
C48 0.0415(19) 0.0337(18) 0.044(2) 0.0047(16) 0.0114(16) 0.0093(15)
C45 0.056(2) 0.0294(18) 0.0390(19) -0.0121(16) 0.0185(17) 0.0018(16)
C38 0.050(2) 0.053(2) 0.038(2) 0.0045(18) 0.0120(17) -0.0042(19)
C44 0.061(2) 0.045(2) 0.0365(19) -0.0106(17) 0.0146(17) 0.0049(18)
C43 0.073(3) 0.060(3) 0.037(2) -0.0168(19) 0.024(2) -0.010(2)
C47 0.049(2) 0.068(3) 0.052(2) 0.023(2) 0.0164(19) 0.022(2)
C54 0.093(3) 0.047(2) 0.054(2) -0.025(2) 0.046(2) -0.029(2)
C42 0.081(3) 0.084(3) 0.042(2) -0.020(2) 0.019(2) -0.017(3)
C53 0.043(4) 0.060(4) 0.041(3) 0.015(3) 0.019(3) 0.004(3)
C46 0.061(3) 0.102(4) 0.059(3) 0.012(3) 0.024(2) 0.025(3)
C52 0.057(3) 0.073(4) 0.071(4) 0.009(3) 0.027(3) 0.000(3)
C51 0.043(4) 0.060(4) 0.041(3) 0.015(3) 0.019(3) 0.004(3)
C50 0.057(3) 0.073(4) 0.071(4) 0.009(3) 0.027(3) 0.000(3)

loop_
_atom_type_symbol
_atom_type_description
_atom_type_scat_dispersion_real
_atom_type_scat_dispersion_imag
_atom_type_scat_source
C C 0.0033 0.0016 'International Tables Vol C Tables 4.2.6.8 and 6.1.1.4'
H H 0.0000 0.0000 'International Tables Vol C Tables 4.2.6.8 and 6.1.1.4'
F F 0.0171 0.0103 'International Tables Vol C Tables 4.2.6.8 and 6.1.1.4'
N N 0.0061 0.0033 'International Tables Vol C Tables 4.2.6.8 and 6.1.1.4'

loop_
_geom_angle_atom_site_label_1
_geom_angle_atom_site_label_2
_geom_angle_atom_site_label_3
_geom_angle
C16 N1 H1 124.8
C16 N1 C19 110.4(2)
C19 N1 H1 124.8
C13 N4 H4 124.4
C13 N4 C10 111.1(2)
C10 N4 H4 124.4
N6 N7 C33 120.4(2)
C34 N7 N6 110.4(2)
C34 N7 C33 129.1(2)
C6 N3 H3 124.5
C6 N3 C3 110.9(2)
C3 N3 H3 124.5
C23 N2 H2 124.7
C26 N2 H2 124.7
C26 N2 C23 110.5(2)
N9 N8 C31 122.2(2)
N9 N8 C30 110.9(3)
C30 N8 C31 126.9(3)
N10 N9 N8 106.9(2)
N9 N10 C29 109.1(2)
N6 N5 C35 108.7(2)
N5 N6 N7 107.2(2)
C41 N11 C49 111.1(3)
C55 N11 C41 111.1(3)
C55 N11 C49 106.1(3)
C55 N11 C45 111.6(3)
C45 N11 C41 106.1(2)
C45 N11 C49 111.0(3)
N1 C16 C14 121.2(2)
C17 C16 N1 107.5(2)
C17 C16 C14 131.0(3)
N4 C13 C14 122.1(2)
N4 C13 C12 106.5(2)
C12 C13 C14 131.5(3)
C16 C14 C37 108.9(2)
C16 C14 C15 109.0(2)
C13 C14 C16 111.8(2)
C13 C14 C37 108.2(2)
C13 C14 C15 108.9(2)
C15 C14 C37 110.0(2)
N5 C35 C34 107.2(3)
N5 C35 C36 122.1(3)
C34 C35 C36 130.6(3)
N1 C19 C20 121.3(2)
C18 C19 N1 106.6(3)
C18 C19 C20 132.0(3)
N4 C10 C7 121.4(2)
C11 C10 N4 106.6(3)
C11 C10 C7 131.8(3)
C14 C37 H37A 108.7
C14 C37 H37B 108.7
H37A C37 H37B 107.6
C36 C37 C14 114.4(2)
C36 C37 H37A 108.7
C36 C37 H37B 108.7
N7 C34 C35 106.4(2)
N7 C34 H34 126.8
C35 C34 H34 126.8
N2 C23 C20 122.0(2)
C24 C23 N2 106.6(3)
C24 C23 C20 131.3(3)
N2 C26 C2 121.9(3)
C25 C26 N2 106.6(3)
C25 C26 C2 131.4(3)
C16 C17 H17 126.4
C16 C17 C18 107.2(3)
C18 C17 H17 126.4
N3 C6 C7 121.6(2)
C5 C6 N3 106.7(3)
C5 C6 C7 131.6(3)
C10 C11 H11 126.0
C10 C11 C12 107.9(2)
C12 C11 H11 126.0
C19 C18 C17 108.2(3)
C19 C18 H18 125.9
C17 C18 H18 125.9
C13 C12 C11 107.9(3)
C13 C12 H12 126.1
C11 C12 H12 126.1
C10 C7 C6 112.8(2)
C10 C7 C8 109.0(2)
C10 C7 C9 109.2(2)
C6 C7 C8 108.7(2)
C6 C7 C9 108.6(2)
C9 C7 C8 108.5(2)
C19 C20 C22 108.6(2)
C19 C20 C21 108.9(3)
C23 C20 C19 112.9(2)
C23 C20 C22 109.4(3)
C23 C20 C21 108.9(2)
C21 C20 C22 107.9(2)
C35 C36 C37 111.8(2)
C35 C36 H36A 109.3
C35 C36 H36B 109.3
C37 C36 H36A 109.3
C37 C36 H36B 109.3
H36A C36 H36B 107.9
C26 C25 H25 125.7
C26 C25 C24 108.6(3)
C24 C25 H25 125.7
N10 C29 C30 107.9(3)
N10 C29 C28 123.7(3)
C30 C29 C28 128.3(3)
C14 C15 H15A 109.5
C14 C15 H15B 109.5
C14 C15 H15C 109.5
H15A C15 H15B 109.5
H15A C15 H15C 109.5
H15B C15 H15C 109.5
N8 C31 H31A 109.3
N8 C31 H31B 109.3
N8 C31 C32 111.8(2)
H31A C31 H31B 107.9
C32 C31 H31A 109.3
C32 C31 H31B 109.3
C23 C24 C25 107.7(3)
C23 C24 H24 126.2
C25 C24 H24 126.2
C31 C32 H32A 109.1
C31 C32 H32B 109.1
C31 C32 C33 112.3(2)
H32A C32 H32B 107.9
C33 C32 H32A 109.1
C33 C32 H32B 109.1
N3 C3 C2 121.4(3)
N3 C3 C4 106.7(3)
C4 C3 C2 131.8(3)
N8 C30 C29 105.1(3)
N8 C30 H30 127.4
C29 C30 H30 127.4
N7 C33 C32 112.4(2)
N7 C33 H33A 109.1
N7 C33 H33B 109.1
C32 C33 H33A 109.1
C32 C33 H33B 109.1
H33A C33 H33B 107.9
C6 C5 H5 125.9
C6 C5 C4 108.2(3)
C4 C5 H5 125.9
C26 C2 C3 113.0(2)
C26 C2 C27 109.9(2)
C26 C2 C1 108.6(3)
C3 C2 C27 106.4(3)
C3 C2 C1 109.0(3)
C1 C2 C27 109.9(2)
C20 C22 H22A 109.5
C20 C22 H22B 109.5
C20 C22 H22C 109.5
H22A C22 H22B 109.5
H22A C22 H22C 109.5
H22B C22 H22C 109.5
C2 C27 H27A 108.3
C2 C27 H27B 108.3
H27A C27 H27B 107.4
C28 C27 C2 115.9(3)
C28 C27 H27A 108.3
C28 C27 H27B 108.3
C7 C8 H8A 109.5
C7 C8 H8B 109.5
C7 C8 H8C 109.5
H8A C8 H8B 109.5
H8A C8 H8C 109.5
H8B C8 H8C 109.5
C3 C4 C5 107.5(3)
C3 C4 H4A 126.3
C5 C4 H4A 126.3
H40A C40 H40B 108.2
C41 C40 H40A 109.7
C41 C40 H40B 109.7
C39 C40 H40A 109.7
C39 C40 H40B 109.7
C39 C40 C41 109.9(3)
C29 C28 C27 110.9(3)
C29 C28 H28A 109.5
C29 C28 H28B 109.5
C27 C28 H28A 109.5
C27 C28 H28B 109.5
H28A C28 H28B 108.1
C20 C21 H21A 109.5
C20 C21 H21B 109.5
C20 C21 H21C 109.5
H21A C21 H21B 109.5
H21A C21 H21C 109.5
H21B C21 H21C 109.5
C7 C9 H9A 109.5
C7 C9 H9B 109.5
C7 C9 H9C 109.5
H9A C9 H9B 109.5
H9A C9 H9C 109.5
H9B C9 H9C 109.5
C2 C1 H1A 109.5
C2 C1 H1B 109.5
C2 C1 H1C 109.5
H1A C1 H1B 109.5
H1A C1 H1C 109.5
H1B C1 H1C 109.5
N11 C41 H41A 102.9(17)
N11 C41 H41B 108.3(19)
C40 C41 N11 116.1(3)
C40 C41 H41A 114.1(17)
C40 C41 H41B 109.2(19)
H41A C41 H41B 106(2)
C40 C39 H39A 109.0
C40 C39 H39B 109.0
H39A C39 H39B 107.8
C38 C39 C40 112.9(3)
C38 C39 H39A 109.0
C38 C39 H39B 109.0
N11 C49 H49A 100(2)
N11 C49 H49B 101.1(19)
C48 C49 N11 116.8(3)
C48 C49 H49A 113(2)
C48 C49 H49B 114.4(19)
H49A C49 H49B 110(3)
N11 C55 H55A 108(2)
N11 C55 H55B 110(3)
C54 C55 N11 117.7(3)
C54 C55 H55A 104(2)
C54 C55 H55B 110(3)
H55A C55 H55B 106(3)
C49 C48 H48A 109.9
C49 C48 H48B 109.9
C49 C48 C47 109.0(3)
H48A C48 H48B 108.3
C47 C48 H48A 109.9
C47 C48 H48B 109.9
N11 C45 H45A 108.4(19)
N11 C45 H45B 107(2)
C44 C45 N11 115.6(3)
C44 C45 H45A 107.7(19)
C44 C45 H45B 110(2)
H45A C45 H45B 107(3)
C39 C38 H38A 109.5
C39 C38 H38B 109.5
C39 C38 H38C 109.5
H38A C38 H38B 109.5
H38A C38 H38C 109.5
H38B C38 H38C 109.5
C45 C44 H44A 109.6
C45 C44 H44B 109.6
H44A C44 H44B 108.2
C43 C44 C45 110.1(3)
C43 C44 H44A 109.6
C43 C44 H44B 109.6
C44 C43 H43A 109.2
C44 C43 H43B 109.2
C44 C43 C42 111.9(4)
H43A C43 H43B 107.9
C42 C43 H43A 109.2
C42 C43 H43B 109.2
C48 C47 H47A 108.6
C48 C47 H47B 108.6
H47A C47 H47B 107.5
C46 C47 C48 114.8(3)
C46 C47 H47A 108.6
C46 C47 H47B 108.6
C55 C54 H54A 111.1
C55 C54 H54B 111.1
C55 C54 H54C 106.5
C55 C54 H54D 106.5
C55 C54 C53 103.4(4)
C55 C54 C51 123.4(6)
H54A C54 H54B 109.0
H54C C54 H54D 106.5
C53 C54 H54A 111.1
C53 C54 H54B 111.1
C51 C54 H54C 106.5
C51 C54 H54D 106.5
C43 C42 H42A 109.5
C43 C42 H42B 109.5
C43 C42 H42C 109.5
H42A C42 H42B 109.5
H42A C42 H42C 109.5
H42B C42 H42C 109.5
C54 C53 H53A 109.1
C54 C53 H53B 109.1
H53A C53 H53B 107.9
C52 C53 C54 112.3(5)
C52 C53 H53A 109.1
C52 C53 H53B 109.1
C47 C46 H46A 109.5
C47 C46 H46B 109.5
C47 C46 H46C 109.5
H46A C46 H46B 109.5
H46A C46 H46C 109.5
H46B C46 H46C 109.5
C53 C52 H52A 109.5
C53 C52 H52B 109.5
C53 C52 H52C 109.5
H52A C52 H52B 109.5
H52A C52 H52C 109.5
H52B C52 H52C 109.5
C54 C51 H51A 110.8
C54 C51 H51B 110.8
H51A C51 H51B 108.8
C50 C51 C54 104.9(9)
C50 C51 H51A 110.8
C50 C51 H51B 110.8
C51 C50 H50A 109.5
C51 C50 H50B 109.5
C51 C50 H50C 109.5
H50A C50 H50B 109.5
H50A C50 H50C 109.5
H50B C50 H50C 109.5

loop_
_geom_bond_atom_site_label_1
_geom_bond_atom_site_label_2
_geom_bond_distance
N1 H1 0.8600
N1 C16 1.370(3)
N1 C19 1.374(3)
N4 H4 0.8600
N4 C13 1.371(4)
N4 C10 1.375(3)
N7 N6 1.335(3)
N7 C34 1.333(4)
N7 C33 1.467(4)
N3 H3 0.8600
N3 C6 1.375(4)
N3 C3 1.375(4)
N2 H2 0.8600
N2 C23 1.377(4)
N2 C26 1.375(4)
N8 N9 1.334(3)
N8 C31 1.465(4)
N8 C30 1.344(4)
N9 N10 1.322(3)
N10 C29 1.351(4)
N5 N6 1.329(4)
N5 C35 1.361(4)
N11 C41 1.531(4)
N11 C49 1.533(4)
N11 C55 1.520(4)
N11 C45 1.522(4)
C16 C14 1.519(4)
C16 C17 1.368(4)
C13 C14 1.511(4)
C13 C12 1.381(4)
C14 C37 1.549(4)
C14 C15 1.536(4)
C35 C34 1.364(4)
C35 C36 1.495(4)
C19 C18 1.371(4)
C19 C20 1.512(4)
C10 C11 1.374(4)
C10 C7 1.513(4)
C37 H37A 0.9700
C37 H37B 0.9700
C37 C36 1.543(4)
C34 H34 0.9300
C23 C20 1.507(4)
C23 C24 1.377(4)
C26 C25 1.366(4)
C26 C2 1.515(5)
C17 H17 0.9300
C17 C18 1.420(4)
C6 C7 1.517(4)
C6 C5 1.372(4)
C11 H11 0.9300
C11 C12 1.417(4)
C18 H18 0.9300
C12 H12 0.9300
C7 C8 1.542(4)
C7 C9 1.533(4)
C20 C22 1.541(4)
C20 C21 1.539(4)
C36 H36A 0.9700
C36 H36B 0.9700
C25 H25 0.9300
C25 C24 1.408(5)
C29 C30 1.366(4)
C29 C28 1.502(4)
C15 H15A 0.9600
C15 H15B 0.9600
C15 H15C 0.9600
C31 H31A 0.9700
C31 H31B 0.9700
C31 C32 1.519(4)
C24 H24 0.9300
C32 H32A 0.9700
C32 H32B 0.9700
C32 C33 1.521(4)
C3 C2 1.517(4)
C3 C4 1.381(4)
C30 H30 0.9300
C33 H33A 0.9700
C33 H33B 0.9700
C5 H5 0.9300
C5 C4 1.421(5)
C2 C27 1.558(4)
C2 C1 1.539(4)
C22 H22A 0.9600
C22 H22B 0.9600
C22 H22C 0.9600
C27 H27A 0.9700
C27 H27B 0.9700
C27 C28 1.542(4)
C8 H8A 0.9600
C8 H8B 0.9600
C8 H8C 0.9600
C4 H4A 0.9300
C40 H40A 0.9700
C40 H40B 0.9700
C40 C41 1.514(5)
C40 C39 1.514(5)
C28 H28A 0.9700
C28 H28B 0.9700
C21 H21A 0.9600
C21 H21B 0.9600
C21 H21C 0.9600
C9 H9A 0.9600
C9 H9B 0.9600
C9 H9C 0.9600
C1 H1A 0.9600
C1 H1B 0.9600
C1 H1C 0.9600
C41 H41A 0.97(3)
C41 H41B 1.00(3)
C39 H39A 0.9700
C39 H39B 0.9700
C39 C38 1.514(5)
C49 C48 1.512(5)
C49 H49A 0.93(4)
C49 H49B 1.00(3)
C55 C54 1.495(6)
C55 H55A 0.91(4)
C55 H55B 0.99(5)
C48 H48A 0.9700
C48 H48B 0.9700
C48 C47 1.558(5)
C45 C44 1.521(5)
C45 H45A 0.99(3)
C45 H45B 1.01(4)
C38 H38A 0.9600
C38 H38B 0.9600
C38 H38C 0.9600
C44 H44A 0.9700
C44 H44B 0.9700
C44 C43 1.518(5)
C43 H43A 0.9700
C43 H43B 0.9700
C43 C42 1.525(6)
C47 H47A 0.9700
C47 H47B 0.9700
C47 C46 1.497(6)
C54 H54A 0.9700
C54 H54B 0.9700
C54 H54C 0.9700
C54 H54D 0.9700
C54 C53 1.573(7)
C54 C51 1.526(11)
C42 H42A 0.9600
C42 H42B 0.9600
C42 H42C 0.9600
C53 H53A 0.9700
C53 H53B 0.9700
C53 C52 1.509(9)
C46 H46A 0.9600
C46 H46B 0.9600
C46 H46C 0.9600
C52 H52A 0.9600
C52 H52B 0.9600
C52 H52C 0.9600
C51 H51A 0.9700
C51 H51B 0.9700
C51 C50 1.499(14)
C50 H50A 0.9600
C50 H50B 0.9600
C50 H50C 0.9600

loop_
_geom_torsion_atom_site_label_1
_geom_torsion_atom_site_label_2
_geom_torsion_atom_site_label_3
_geom_torsion_atom_site_label_4
_geom_torsion
N1 C16 C14 C13 73.1(3)
N1 C16 C14 C37 -46.5(3)
N1 C16 C14 C15 -166.5(2)
N1 C16 C17 C18 -0.1(3)
N1 C19 C18 C17 -0.7(3)
N1 C19 C20 C23 -68.4(3)
N1 C19 C20 C22 53.1(3)
N1 C19 C20 C21 170.4(2)
N4 C13 C14 C16 -73.9(3)
N4 C13 C14 C37 46.0(3)
N4 C13 C14 C15 165.6(3)
N4 C13 C12 C11 -0.3(3)
N4 C10 C11 C12 -0.2(3)
N4 C10 C7 C6 72.7(3)
N4 C10 C7 C8 -48.1(3)
N4 C10 C7 C9 -166.5(2)
N3 C6 C7 C10 -68.5(3)
N3 C6 C7 C8 52.5(3)
N3 C6 C7 C9 170.4(2)
N3 C6 C5 C4 0.3(3)
N3 C3 C2 C26 70.5(4)
N3 C3 C2 C27 -50.2(4)
N3 C3 C2 C1 -168.6(3)
N3 C3 C4 C5 0.3(4)
N2 C23 C20 C19 69.2(3)
N2 C23 C20 C22 -51.9(3)
N2 C23 C20 C21 -169.7(3)
N2 C23 C24 C25 0.5(3)
N2 C26 C25 C24 0.0(3)
N2 C26 C2 C3 -71.4(3)
N2 C26 C2 C27 47.3(4)
N2 C26 C2 C1 167.5(3)
N8 N9 N10 C29 -1.4(3)
N8 C31 C32 C33 -163.6(2)
N9 N8 C31 C32 -109.8(3)
N9 N8 C30 C29 1.7(4)
N9 N10 C29 C30 2.5(4)
N9 N10 C29 C28 178.8(3)
N10 C29 C30 N8 -2.5(4)
N10 C29 C28 C27 -123.2(3)
N5 C35 C34 N7 0.3(3)
N5 C35 C36 C37 64.6(4)
N6 N7 C34 C35 -0.9(3)
N6 N7 C33 C32 -101.5(3)
N6 N5 C35 C34 0.5(3)
N6 N5 C35 C36 -176.6(3)
N11 C49 C48 C47 173.6(3)
N11 C55 C54 C53 -179.6(4)
N11 C55 C54 C51 162.8(6)
N11 C45 C44 C43 -169.4(3)
C16 N1 C19 C18 0.7(3)
C16 N1 C19 C20 -176.4(2)
C16 C14 C37 C36 -59.1(3)
C16 C17 C18 C19 0.5(3)
C13 N4 C10 C11 0.1(3)
C13 N4 C10 C7 175.4(2)
C13 C14 C37 C36 179.2(2)
C14 C16 C17 C18 -174.9(3)
C14 C13 C12 C11 178.7(3)
C14 C37 C36 C35 148.9(2)
C35 N5 N6 N7 -1.0(3)
C19 N1 C16 C14 175.1(2)
C19 N1 C16 C17 -0.3(3)
C10 N4 C13 C14 -178.9(2)
C10 N4 C13 C12 0.1(3)
C10 C11 C12 C13 0.3(3)
C34 N7 N6 N5 1.2(3)
C34 N7 C33 C32 74.2(4)
C34 C35 C36 C37 -111.7(4)
C23 N2 C26 C25 0.3(3)
C23 N2 C26 C2 -176.7(2)
C26 N2 C23 C20 175.4(2)
C26 N2 C23 C24 -0.5(3)
C26 C25 C24 C23 -0.3(3)
C26 C2 C27 C28 53.6(3)
C17 C16 C14 C13 -112.7(3)
C17 C16 C14 C37 127.8(3)
C17 C16 C14 C15 7.8(4)
C6 N3 C3 C2 176.8(3)
C6 N3 C3 C4 -0.2(3)
C6 C5 C4 C3 -0.4(4)
C11 C10 C7 C6 -113.3(3)
C11 C10 C7 C8 125.9(3)
C11 C10 C7 C9 7.5(4)
C18 C19 C20 C23 115.4(4)
C18 C19 C20 C22 -123.1(3)
C18 C19 C20 C21 -5.8(4)
C12 C13 C14 C16 107.3(3)
C12 C13 C14 C37 -132.8(3)
C12 C13 C14 C15 -13.2(4)
C7 C10 C11 C12 -174.9(3)
C7 C6 C5 C4 175.9(3)
C20 C19 C18 C17 175.9(3)
C20 C23 C24 C25 -174.8(3)
C36 C35 C34 N7 177.1(3)
C25 C26 C2 C3 112.4(4)
C25 C26 C2 C27 -128.9(3)
C25 C26 C2 C1 -8.6(4)
C15 C14 C37 C36 60.3(3)
C31 N8 N9 N10 177.9(2)
C31 N8 C30 C29 -176.3(3)
C31 C32 C33 N7 69.6(3)
C24 C23 C20 C19 -116.2(3)
C24 C23 C20 C22 122.8(3)
C24 C23 C20 C21 5.0(4)
C3 N3 C6 C7 -176.2(3)
C3 N3 C6 C5 -0.1(3)
C3 C2 C27 C28 176.3(3)
C30 N8 N9 N10 -0.2(3)
C30 N8 C31 C32 68.0(4)
C30 C29 C28 C27 52.3(5)
C33 N7 N6 N5 177.7(3)
C33 N7 C34 C35 -177.0(3)
C5 C6 C7 C10 116.5(3)
C5 C6 C7 C8 -122.6(3)
C5 C6 C7 C9 -4.7(4)
C2 C26 C25 C24 176.6(3)
C2 C3 C4 C5 -176.2(3)
C2 C27 C28 C29 -147.5(3)
C4 C3 C2 C26 -113.4(4)
C4 C3 C2 C27 125.9(4)
C4 C3 C2 C1 7.5(5)
C28 C29 C30 N8 -178.5(3)
C1 C2 C27 C28 -65.9(4)
C41 N11 C49 C48 55.8(4)
C41 N11 C55 C54 -64.8(4)
C41 N11 C45 C44 -172.7(3)
C41 C40 C39 C38 177.0(3)
C39 C40 C41 N11 -177.8(3)
C49 N11 C41 C40 54.1(4)
C49 N11 C55 C54 174.4(3)
C49 N11 C45 C44 -51.9(4)
C49 C48 C47 C46 169.9(4)
C55 N11 C41 C40 -63.7(4)
C55 N11 C49 C48 176.6(3)
C55 N11 C45 C44 66.2(4)
C55 C54 C53 C52 172.5(5)
C55 C54 C51 C50 80.8(11)
C45 N11 C41 C40 174.8(3)
C45 N11 C49 C48 -62.0(4)
C45 N11 C55 C54 53.4(5)
C45 C44 C43 C42 -168.5(4)
